data_4117155
loop_
_publ_author_name
'Hans J. Reich'
'Birgir \"O. Gudmundsson'

_publ_contact_author
; 
    Prof. Hans J. Reich 
    Department of Chemsitry 
    University of Wisconsin 
    Madison, WI  53706-1396 
    U.S.A. 
;
_publ_contact_author_email reich@chem.wisc.edu
_publ_contact_author_fax '608 262 5794'
_publ_contact_author_phone '608 263 4694'
_publ_section_title
;
 Solution Structure of 2-[(Dimethylamino)methyl]phenyllithium1
;
_journal_name_full 'Journal of the American Chemical Society'
_journal_page_first 6074
_journal_page_last 6075
_journal_paper_doi 10.1021/ja960677f
_journal_volume 118
_journal_year 1996
_chemical_formula_moiety '2(C8 H12 N) Li2 (C6 H16 N2)'
_chemical_formula_sum 'C24 H40 Li2 N4'
_chemical_formula_weight 398.48
_space_group_IT_number 2
_symmetry_cell_setting triclinic
_symmetry_space_group_name_Hall '-P 1'
_symmetry_space_group_name_H-M 'P -1'
_atom_sites_solution_hydrogens geom
_atom_sites_solution_primary direct
_atom_sites_solution_secondary difmap
_atom_type_scat_source
; 
 International Tables Vol C Tables 4.2.6.8 and 6.1.1.4 
;
_cell_angle_alpha 91.81(2)
_cell_angle_beta 91.31(2)
_cell_angle_gamma 106.72(3)
_cell_formula_units_Z 2
_cell_length_a 9.113(3)
_cell_length_b 9.226(2)
_cell_length_c 16.011(3)
_cell_measurement_reflns_used 42
_cell_measurement_temperature 113(2)
_cell_measurement_theta_max 25.8
_cell_measurement_theta_min 10.2
_cell_volume 1287.9(6)
_computing_cell_refinement 'Siemens XSCANS (1994)'
_computing_data_collection 'Siemens XSCANS (1994)'
_computing_data_reduction 'Siemens XSCANS (1994)'
_computing_molecular_graphics 'Siemens SHELXTL Plus (Sheldrick, 1991)'
_computing_publication_material 'SHELXL-93 (Sheldrick, 1993)'
_computing_structure_refinement 'SHELXL-93 (Sheldrick, 1993)'
_computing_structure_solution 'Siemens SHELXTL Plus (Sheldrick, 1991)'
_diffrn_ambient_temperature 113(2)
_diffrn_measurement_device 'Siemens P4'
_diffrn_measurement_method '\w scans'
_diffrn_radiation_monochromator graphite
_diffrn_radiation_source 'sealed tube'
_diffrn_radiation_type CuK\a
_diffrn_radiation_wavelength 1.54178
_diffrn_reflns_av_R_equivalents 0.0768
_diffrn_reflns_limit_h_max 9
_diffrn_reflns_limit_h_min 0
_diffrn_reflns_limit_k_max 9
_diffrn_reflns_limit_k_min -10
_diffrn_reflns_limit_l_max 17
_diffrn_reflns_limit_l_min -17
_diffrn_reflns_number 3692
_diffrn_reflns_theta_max 57.00
_diffrn_reflns_theta_min 2.00
_diffrn_standards_decay_% 12.99
_diffrn_standards_interval_count 100
_diffrn_standards_number 3
_exptl_absorpt_coefficient_mu 0.448
_exptl_absorpt_correction_type none
_exptl_crystal_colour colorless
_exptl_crystal_density_diffrn 1.028
_exptl_crystal_description prism
_exptl_crystal_F_000 436
_exptl_crystal_size_max 0.50
_exptl_crystal_size_mid 0.30
_exptl_crystal_size_min 0.10
_refine_diff_density_max 0.325
_refine_diff_density_min -0.247
_refine_diff_density_rms 0.067
_refine_ls_extinction_coef 0.0049(10)
_refine_ls_extinction_expression Fc^*^=kFc[1+0.001xFc^2^\l^3^/sin(2\q)]^-1/4^
_refine_ls_extinction_method SHELXL
_refine_ls_goodness_of_fit_all 1.027
_refine_ls_hydrogen_treatment riding
_refine_ls_matrix_type full
_refine_ls_number_parameters 327
_refine_ls_number_reflns 3423
_refine_ls_number_restraints 262
_refine_ls_R_factor_all 0.1388
_refine_ls_R_factor_obs 0.0794
_refine_ls_shift/esd_max 0.030
_refine_ls_shift/esd_mean 0.003
_refine_ls_structure_factor_coef Fsqd
_refine_ls_weighting_details 'w=1/[\s^2^(Fo^2^)+(0.0951P)^2^+2.0333P] where P=(Fo^2^+2Fc^2^)/3'
_refine_ls_weighting_scheme calc
_refine_ls_wR_factor_all 0.2412
_refine_ls_wR_factor_obs 0.1913
_reflns_number_observed 3270
_reflns_number_total 3428
_reflns_observed_criterion >2sigma(I)
_cod_data_source_file ja960677f.cif
_cod_data_source_block ph01
_cod_depositor_comments
;
The following automatic conversions were performed:

'_refine_ls_weighting_scheme' value 'calc
w=1/[\s^2^(Fo^2^)+(0.0951P)^2^+2.0333P] where P=(Fo^2^+2Fc^2^)/3' was
changed to 'calc'. New tag '_refine_ls_weighting_details' was
created. The value of the new tag was set to
'w=1/[\s^2^(Fo^2^)+(0.0951P)^2^+2.0333P] where P=(Fo^2^+2Fc^2^)/3'.

Automatic conversion script
Id: cif_fix_values 3143 2015-03-26 13:38:13Z robertas 
;
_cod_original_formula_sum 'C24 H40 N4 Li2'
_cod_database_code 4117155

loop_
_symmetry_equiv_pos_as_xyz
'x, y, z'
'-x, -y, -z'

loop_
_atom_site_aniso_label
_atom_site_aniso_U_11
_atom_site_aniso_U_22
_atom_site_aniso_U_33
_atom_site_aniso_U_23
_atom_site_aniso_U_13
_atom_site_aniso_U_12
C1 0.026(3) 0.041(3) 0.032(3) -0.003(2) 0.000(2) 0.007(2)
C2 0.033(3) 0.036(3) 0.037(3) 0.003(2) -0.005(2) 0.005(2)
C3 0.026(3) 0.052(3) 0.038(3) 0.006(2) 0.004(2) 0.001(2)
C4 0.025(3) 0.056(3) 0.038(3) 0.004(2) 0.005(2) 0.014(2)
C5 0.033(3) 0.048(3) 0.035(3) 0.002(2) 0.001(2) 0.019(2)
C6 0.032(3) 0.031(3) 0.032(3) -0.001(2) -0.005(2) 0.005(2)
C7 0.030(3) 0.032(3) 0.048(3) -0.012(2) -0.006(2) 0.007(2)
N8 0.028(2) 0.043(2) 0.033(2) 0.000(2) 0.000(2) 0.015(2)
C9 0.037(3) 0.055(3) 0.059(3) 0.002(3) 0.006(3) 0.024(3)
C10 0.051(3) 0.060(4) 0.044(3) 0.008(3) -0.003(3) 0.029(3)
C11 0.024(3) 0.037(3) 0.035(3) 0.003(2) 0.003(2) 0.010(2)
C12 0.028(3) 0.045(3) 0.050(3) 0.010(3) 0.001(2) 0.009(2)
C13 0.035(3) 0.070(4) 0.054(4) 0.022(3) 0.010(3) 0.017(3)
C14 0.039(3) 0.094(5) 0.034(3) 0.009(3) 0.006(2) 0.032(3)
C15 0.033(3) 0.050(3) 0.038(3) 0.000(2) 0.000(2) 0.015(2)
C16 0.026(3) 0.046(3) 0.034(3) 0.000(2) -0.001(2) 0.017(2)
C17 0.039(3) 0.034(3) 0.039(3) -0.002(2) -0.002(2) 0.011(2)
N18 0.032(2) 0.040(2) 0.034(2) 0.000(2) 0.000(2) 0.013(2)
C19 0.033(3) 0.060(4) 0.054(3) 0.009(3) -0.007(2) 0.011(3)
C20 0.066(4) 0.069(4) 0.035(3) -0.005(3) 0.002(3) 0.030(3)
N21 0.043(2) 0.049(2) 0.038(2) -0.007(2) -0.008(2) 0.018(2)
C22A 0.048(4) 0.049(4) 0.049(4) -0.008(3) -0.017(3) 0.027(3)
C23A 0.049(4) 0.046(3) 0.040(4) -0.001(3) -0.014(3) 0.026(3)
C22B 0.049(5) 0.051(5) 0.044(5) -0.007(5) -0.010(4) 0.006(5)
C23B 0.053(5) 0.050(5) 0.048(5) -0.005(5) -0.013(5) 0.014(5)
N24 0.042(2) 0.045(2) 0.048(2) -0.005(2) -0.012(2) 0.019(2)
C25A 0.048(6) 0.051(5) 0.044(5) -0.004(5) -0.010(4) 0.009(4)
C26A 0.050(5) 0.070(7) 0.046(6) -0.002(5) 0.003(4) 0.019(5)
C27A 0.053(6) 0.043(5) 0.032(6) 0.005(4) -0.002(5) 0.033(4)
C28A 0.036(7) 0.056(6) 0.056(6) 0.005(6) -0.007(5) 0.028(5)
C25B 0.031(9) 0.091(12) 0.051(10) -0.010(11) -0.005(8) -0.005(10)
C26B 0.054(9) 0.087(12) 0.036(9) -0.014(9) 0.004(8) 0.009(10)
C27B 0.065(10) 0.064(11) 0.047(13) 0.008(10) -0.011(10) 0.018(9)
C28B 0.041(12) 0.038(9) 0.070(11) 0.013(9) -0.009(10) 0.024(9)
Li1 0.026(4) 0.039(4) 0.040(4) 0.003(4) -0.001(3) 0.011(3)
Li2 0.029(4) 0.038(4) 0.034(4) 0.002(3) 0.009(3) 0.008(3)

loop_
_atom_site_label
_atom_site_type_symbol
_atom_site_fract_x
_atom_site_fract_y
_atom_site_fract_z
_atom_site_U_iso_or_equiv
_atom_site_thermal_displace_type
_atom_site_occupancy
_atom_site_calc_flag
_atom_site_refinement_flags
C1 C -0.1655(5) 0.9472(5) 0.8289(3) 0.034(1) Uani 1 d .
C2 C -0.2883(5) 0.8429(5) 0.8626(3) 0.037(1) Uani 1 d .
H2 H -0.2920(5) 0.7388(5) 0.8608(3) 0.044 Uiso 1 calc R
C3 C -0.4043(5) 0.8860(6) 0.8985(3) 0.041(1) Uani 1 d .
H3 H -0.4903(5) 0.8126(6) 0.9191(3) 0.049 Uiso 1 calc R
C4 C -0.3944(5) 1.0389(6) 0.9045(3) 0.039(1) Uani 1 d .
H4 H -0.4718(5) 1.0716(6) 0.9315(3) 0.047 Uiso 1 calc R
C5 C -0.2714(5) 1.1432(6) 0.8711(3) 0.037(1) Uani 1 d .
H5 H -0.2680(5) 1.2470(6) 0.8757(3) 0.045 Uiso 1 calc R
C6 C -0.1511(5) 1.1063(5) 0.8306(3) 0.033(1) Uani 1 d .
C7 C -0.0404(5) 0.8964(5) 0.7872(3) 0.038(1) Uani 1 d .
H7A H -0.0598(5) 0.7862(5) 0.7937(3) 0.045 Uiso 1 calc R
H7B H -0.0438(5) 0.9143(5) 0.7266(3) 0.045 Uiso 1 calc R
N8 N 0.1134(4) 0.9762(4) 0.8222(2) 0.034(1) Uani 1 d .
C9 C 0.2305(6) 0.9453(6) 0.7693(3) 0.048(1) Uani 1 d .
H9A H 0.2180(6) 0.9781(6) 0.7127(3) 0.072 Uiso 1 calc R
H9B H 0.2195(6) 0.8364(6) 0.7674(3) 0.072 Uiso 1 calc R
H9C H 0.3325(6) 1.0006(6) 0.7924(3) 0.072 Uiso 1 calc R
C10 C 0.1333(6) 0.9266(6) 0.9067(3) 0.049(1) Uani 1 d .
H10A H 0.0551(6) 0.9469(6) 0.9426(3) 0.073 Uiso 1 calc R
H10B H 0.2354(6) 0.9819(6) 0.9296(3) 0.073 Uiso 1 calc R
H10C H 0.1225(6) 0.8177(6) 0.9045(3) 0.073 Uiso 1 calc R
C11 C 0.2507(5) 1.4565(5) 0.7363(3) 0.032(1) Uani 1 d .
C12 C 0.3600(5) 1.5594(6) 0.6921(3) 0.041(1) Uani 1 d .
H12 H 0.4167(5) 1.6529(6) 0.7187(3) 0.050 Uiso 1 calc R
C13 C 0.3875(6) 1.5279(7) 0.6103(3) 0.052(2) Uani 1 d .
H13 H 0.4601(6) 1.6001(7) 0.5797(3) 0.062 Uiso 1 calc R
H14 H 0.3252(6) 1.3635(7) 0.5170(3) 0.063 Uiso 1 calc R
C14 C 0.3072(6) 1.3886(7) 0.5731(3) 0.053(2) Uani 1 d .
C15 C 0.2007(5) 1.2873(6) 0.6189(3) 0.040(1) Uani 1 d .
H15 H 0.1488(5) 1.1923(6) 0.5923(3) 0.048 Uiso 1 calc R
C16 C 0.1626(5) 1.3124(5) 0.7012(3) 0.034(1) Uani 1 d .
C17 C 0.2202(6) 1.4963(5) 0.8251(3) 0.037(1) Uani 1 d .
H17A H 0.2958(6) 1.5934(5) 0.8432(3) 0.045 Uiso 1 calc R
H17B H 0.1169(6) 1.5110(5) 0.8267(3) 0.045 Uiso 1 calc R
N18 N 0.2290(4) 1.3800(4) 0.8841(2) 0.035(1) Uani 1 d .
C19 C 0.3878(5) 1.3751(6) 0.8929(3) 0.050(1) Uani 1 d .
H19A H 0.4245(5) 1.3546(6) 0.8380(3) 0.074 Uiso 1 calc R
H19B H 0.3928(5) 1.2946(6) 0.9305(3) 0.074 Uiso 1 calc R
H19C H 0.4524(5) 1.4726(6) 0.9163(3) 0.074 Uiso 1 calc R
C20 C 0.1712(7) 1.4103(7) 0.9649(3) 0.054(1) Uani 1 d .
H20A H 0.0650(7) 1.4131(7) 0.9577(3) 0.082 Uiso 1 calc R
H20B H 0.2347(7) 1.5080(7) 0.9886(3) 0.082 Uiso 1 calc R
H20C H 0.1750(7) 1.3300(7) 1.0028(3) 0.082 Uiso 1 calc R
N21 N -0.2596(4) 1.0850(4) 0.6182(2) 0.042(1) Uani 1 d .
C22A C -0.3597(9) 1.1878(8) 0.6050(6) 0.046(2) Uani 0.680(10) d .
H22A H -0.4301(9) 1.1481(8) 0.5562(6) 0.056 Uiso 0.680(10) calc R
H22B H -0.4230(9) 1.1858(8) 0.6547(6) 0.056 Uiso 0.680(10) calc R
C23A C -0.2748(10) 1.3423(10) 0.5914(5) 0.043(2) Uani 0.680(10) d .
H23A H -0.3465(10) 1.4015(10) 0.5797(5) 0.052 Uiso 0.680(10) calc R
H23B H -0.2097(10) 1.3447(10) 0.5424(5) 0.052 Uiso 0.680(10) calc R
C22B C -0.280(2) 1.2066(14) 0.5621(10) 0.050(3) Uani 0.320(10) d .
H22C H -0.362(2) 1.1636(14) 0.5191(10) 0.060 Uiso 0.320(10) calc R
H22D H -0.184(2) 1.2548(14) 0.5338(10) 0.060 Uiso 0.320(10) calc R
C23B C -0.3251(15) 1.326(2) 0.6225(13) 0.051(3) Uani 0.320(10) d .
H23C H -0.3651(15) 1.397(2) 0.5902(13) 0.061 Uiso 0.320(10) calc R
H23D H -0.4033(15) 1.275(2) 0.6622(13) 0.061 Uiso 0.320(10) calc R
N24 N -0.1754(4) 1.4080(4) 0.6681(2) 0.044(1) Uani 1 d .
C25A C -0.3581(11) 0.9436(8) 0.6482(7) 0.049(3) Uani 0.680(10) d .
H25A H -0.4021(11) 0.9637(8) 0.7011(7) 0.074 Uiso 0.680(10) calc R
H25B H -0.2976(11) 0.8728(8) 0.6570(7) 0.074 Uiso 0.680(10) calc R
H25C H -0.4408(11) 0.8992(8) 0.6067(7) 0.074 Uiso 0.680(10) calc R
C26A C -0.1942(13) 1.0549(13) 0.5401(5) 0.055(3) Uani 0.680(10) d .
H26A H -0.1274(13) 1.1498(13) 0.5200(5) 0.082 Uiso 0.680(10) calc R
H26B H -0.2767(13) 1.0108(13) 0.4984(5) 0.082 Uiso 0.680(10) calc R
H26C H -0.1341(13) 0.9837(13) 0.5490(5) 0.082 Uiso 0.680(10) calc R
C27A C -0.0550(15) 1.5385(13) 0.6422(8) 0.038(3) Uani 0.680(10) d .
H27A H 0.0062(15) 1.5058(13) 0.6000(8) 0.058 Uiso 0.680(10) calc R
H27B H 0.0111(15) 1.5852(13) 0.6907(8) 0.058 Uiso 0.680(10) calc R
H27C H -0.1013(15) 1.6122(13) 0.6184(8) 0.058 Uiso 0.680(10) calc R
C28A C -0.260(2) 1.466(3) 0.7302(8) 0.046(4) Uani 0.680(10) d .
H28A H -0.343(2) 1.383(3) 0.7501(8) 0.069 Uiso 0.680(10) calc R
H28B H -0.304(2) 1.541(3) 0.7049(8) 0.069 Uiso 0.680(10) calc R
H28C H -0.191(2) 1.514(3) 0.7773(8) 0.069 Uiso 0.680(10) calc R
C25B C -0.393(2) 0.995(3) 0.6599(16) 0.063(6) Uani 0.320(10) d .
H25D H -0.433(2) 1.061(3) 0.6965(16) 0.094 Uiso 0.320(10) calc R
H25E H -0.364(2) 0.920(3) 0.6934(16) 0.094 Uiso 0.320(10) calc R
H25F H -0.473(2) 0.943(3) 0.6180(16) 0.094 Uiso 0.320(10) calc R
C26B C -0.199(3) 0.989(3) 0.5634(13) 0.062(6) Uani 0.320(10) d .
H26D H -0.111(3) 1.052(3) 0.5346(13) 0.093 Uiso 0.320(10) calc R
H26E H -0.279(3) 0.935(3) 0.5220(13) 0.093 Uiso 0.320(10) calc R
H26F H -0.167(3) 0.915(3) 0.5965(13) 0.093 Uiso 0.320(10) calc R
C27B C -0.070(4) 1.521(4) 0.6199(19) 0.059(7) Uani 0.320(10) d .
H27D H -0.040(4) 1.471(4) 0.5709(19) 0.089 Uiso 0.320(10) calc R
H27E H 0.022(4) 1.572(4) 0.6547(19) 0.089 Uiso 0.320(10) calc R
H27F H -0.120(4) 1.596(4) 0.6016(19) 0.089 Uiso 0.320(10) calc R
C28B C -0.231(5) 1.460(6) 0.7445(14) 0.047(6) Uani 0.320(10) d .
H28D H -0.300(5) 1.373(6) 0.7712(14) 0.070 Uiso 0.320(10) calc R
H28E H -0.287(5) 1.533(6) 0.7309(14) 0.070 Uiso 0.320(10) calc R
H28F H -0.144(5) 1.509(6) 0.7827(14) 0.070 Uiso 0.320(10) calc R
Li1 Li 0.0942(8) 1.1927(9) 0.8157(5) 0.035(2) Uani 1 d .
Li2 Li -0.0939(8) 1.2250(9) 0.7109(5) 0.034(2) Uani 1 d .

loop_
_geom_angle_atom_site_label_1
_geom_angle_atom_site_label_2
_geom_angle_atom_site_label_3
_geom_angle
C6 C1 C2 118.8(2)
C2 C1 C6 122.4(4)
C2 C1 C7 120.6(4)
C6 C1 C7 117.1(4)
C3 C2 C1 131.4(5)
C2 C3 C4 118.9(5)
C5 C4 C3 119.5(4)
C4 C5 C6 124.5(5)
C5 C6 C1 113.1(4)
C5 C6 Li1 140.7(4)
C1 C6 Li1 99.1(4)
C5 C6 Li2 112.6(4)
C1 C6 Li2 117.0(4)
Li1 c6 Li2 67.8(3)
N8 C7 C1 112.6(4)
C9 N8 C10 109.0(4)
C7 N8 C9 110.0(4)
C7 N8 C10 110.5(4)
C12 C11 C16 122.8(4)
C12 C11 C17 119.6(4)
C16 C11 C17 117.5(4)
C13 C12 C11 120.9(5)
C12 C13 C14 118.9(5)
C15 C14 C13 119.0(5)
C14 C15 C16 125.6(5)
C15 C16 C11 112.7(4)
C15 C16 Li1 141.0(4)
C11 C16 Li1 99.7(4)
C15 C16 Li2 108.7(4)
C11 C16 Li2 122.8(4)
Li1 C16 Li2 67.3(3)
N18 C17 C11 113.2(4)
C19 N18 C20 110.7(4)
C17 N18 C20 110.7(4)
C19 N18 C17 109.5(4)
C25B N21 C26B 110(2)
C26A N21 C25A 109.4(7)
C25B N21 C22B 118.0(13)
C26B N21 C22B 203.7(12)
C26A N21 C22A 110.5(6)
C25A N21 C22A 106.8(6)
C26A N21 Li2 114.7(6)
C25B N21 Li2 109.8(12)
C26B N21 Li2 115.0(11)
C25A N21 Li2 115.4(6)
C22B N21 Li2 99.8(7)
C22A N21 Li2 99.3(4)
C23A C22A N21 113.4(7)
C22A C23A N24 109.7(6)
N21 C22B C23B 105.2(13)
N24 C23B C22B 103.4(14)
C27B N24 C28B 118(3)
C27A N24 C28A 105.9(13)
C27A N24 C23A 107.4(7)
C28A N24 C23A 111.5(8)
C27B N24 C23B 115(2)
C28B N24 C23B 101(2)
C27B N24 Li2 116(2)
C28B N24 Li2 102(2)
C27A N24 Li2 114.2(8)
C28A N24 Li2 113.6(9)
C23A N24 Li2 104.2(4)
C23B N24 Li2 102.9(9)
N8 Li1 N18 125.0(4)
N8 Li1 C6 89.9(3)
N18 Li1 C6 122.4(4)
N8 Li1 C16 117.9(4)
N18 Li1 C16 89.2(3)
C6 Li1 C16 115.2(4)
N8 Li1 Li2 115.4(4)
N18 Li1 Li2 119.5(4)
C6 Li1 Li2 57.4(3)
C16 Li1 Li2 57.8(3)
N24 Li2 N21 84.9(3)
N24 Li2 C6 126.4(4)
N21 Li2 C6 104.6(3)
N24 Li2 C16 104.0(3)
N21 Li2 C16 127.6(4)
C6 Li2 C16 109.7(4)
N24 Li2 Li1 136.9(4)
N21 Li2 Li1 138.2(4)
C6 Li2 Li1 54.8(3)
C16 Li2 Li1 54.9(3)

loop_
_geom_bond_atom_site_label_1
_geom_bond_atom_site_label_2
_geom_bond_distance
C1 C2 1.383(6)
C1 C6 1.435(6)
C1 C7 1.513(6)
C2 C3 1.364(6)
C3 C4 1.387(7)
C4 C5 1.382(7)
C5 C6 1.404(6)
C6 Li1 2.168(9)
C6 LI2 2.235(9)
C7 N8 1.471(6)
N8 C9 1.462(6)
N8 C10 1.466(6)
N8 Li1 2.060(8)
C11 C12 1.387(6)
C11 C16 1.430(6)
C11 C17 1.508(6)
C12 C13 1.378(7)
C13 C14 1.389(8)
C14 C15 1.381(7)
C15 C16 1.398(6)
C16 Li1 2.181(9)
C16 Li2 2.254(9)
C17 N18 1.470(6)
C17 Li1 2.702(9)
N18 C20 1.457(6)
N18 C19 1.465(6)
N18 Li1 2.072(9)
N21 C26A 1.451(5)
N21 C25B 1.453(5)
N21 C26B 1.454(5)
N21 C25A 1.457(5)
N21 C22B 1.508(6)
N21 C22A 1.509(5)
N21 Li2 2.192(9)
C22A C23A 1.431(14)
C23A N24 1.513(5)
C22B C23B 1.59(3)
C23B N24 1.514(6)
N24 C27B 1.454(5)
N24 C28B 1.455(5)
N24 C27A 1.455(5)
N24 C28A 1.455(5)
N24 Li2 2.154(9)
Li1 Li2 2.457(11)
